data_4101654
loop_
_publ_author_name
'Miller, Kevin L.'
'Williams, Bryan N.'
'Benitez, Diego'
'Carver, Colin T.'
'Ogilby, Kevin R.'
'Tkatchouk, Ekaterina'
'Goddard, 3rd, William A.'
'Diaconescu, Paula L.'

_publ_section_title
;
 Dearomatization reactions of N-heterocycles mediated by group 3
 complexes.
;
_journal_issue 1
_journal_name_full 'Journal of the American Chemical Society'
_journal_page_first 342
_journal_page_last 355
_journal_paper_doi 10.1021/ja908489p
_journal_volume 132
_journal_year 2010
_chemical_formula_moiety 'C57 H70 Fe N5 Si2 Y'
_chemical_formula_sum 'C57 H70 Fe N5 Si2 Y'
_chemical_formula_weight 1026.12
_chemical_name_systematic
; 
 ? 
;
_space_group_IT_number 43
_symmetry_cell_setting orthorhombic
_symmetry_space_group_name_Hall 'F 2 -2d'
_symmetry_space_group_name_H-M 'F d d 2'
_atom_sites_solution_hydrogens geom
_atom_sites_solution_primary direct
_atom_sites_solution_secondary difmap
_audit_creation_method SHELXL-97
_cell_angle_alpha 90.00
_cell_angle_beta 90.00
_cell_angle_gamma 90.00
_cell_formula_units_Z 16
_cell_length_a 39.536(4)
_cell_length_b 47.303(4)
_cell_length_c 11.3457(10)
_cell_measurement_reflns_used 9251
_cell_measurement_temperature 100(2)
_cell_measurement_theta_max 26.05
_cell_measurement_theta_min 3.86
_cell_volume 21218(3)
_computing_cell_refinement 'Bruker APEX11'
_computing_data_collection 'Bruker APEX11'
_computing_data_reduction 'Bruker SAINT'
_computing_molecular_graphics 'Bruker SHELXTL'
_computing_publication_material 'Bruker SHELXTL'
_computing_structure_refinement 'SHELXL-97 (Sheldrick, 1997)'
_computing_structure_solution 'SHELXS-97 (Sheldrick, 1990)'
_diffrn_ambient_temperature 100(2)
_diffrn_measured_fraction_theta_full 0.995
_diffrn_measured_fraction_theta_max 0.994
_diffrn_measurement_device_type 'CCD area detector'
_diffrn_measurement_method 'phi and omega scans'
_diffrn_radiation_monochromator graphite
_diffrn_radiation_source 'fine-focus sealed tube'
_diffrn_radiation_type MoK\a
_diffrn_radiation_wavelength 0.71073
_diffrn_reflns_av_R_equivalents 0.1027
_diffrn_reflns_av_sigmaI/netI 0.1172
_diffrn_reflns_limit_h_max 49
_diffrn_reflns_limit_h_min -49
_diffrn_reflns_limit_k_max 59
_diffrn_reflns_limit_k_min -58
_diffrn_reflns_limit_l_max 14
_diffrn_reflns_limit_l_min -14
_diffrn_reflns_number 41226
_diffrn_reflns_theta_full 25.00
_diffrn_reflns_theta_max 26.40
_diffrn_reflns_theta_min 3.81
_exptl_absorpt_coefficient_mu 1.448
_exptl_absorpt_correction_T_max 0.9181
_exptl_absorpt_correction_T_min 0.8807
_exptl_absorpt_correction_type multi-scan
_exptl_absorpt_process_details 'Sadabs (Bruker)'
_exptl_crystal_colour orange
_exptl_crystal_density_diffrn 1.285
_exptl_crystal_density_method 'not measured'
_exptl_crystal_description block
_exptl_crystal_F_000 8640
_exptl_crystal_size_max 0.09
_exptl_crystal_size_mid 0.09
_exptl_crystal_size_min 0.06
_refine_diff_density_max 1.940
_refine_diff_density_min -0.608
_refine_diff_density_rms 0.081
_refine_ls_abs_structure_details 'Flack H D (1983), Acta Cryst. A39, 876-881'
_refine_ls_abs_structure_Flack -0.004(6)
_refine_ls_extinction_method none
_refine_ls_goodness_of_fit_ref 1.001
_refine_ls_hydrogen_treatment constr
_refine_ls_matrix_type full
_refine_ls_number_parameters 600
_refine_ls_number_reflns 10820
_refine_ls_number_restraints 1
_refine_ls_restrained_S_all 1.001
_refine_ls_R_factor_all 0.0961
_refine_ls_R_factor_gt 0.0579
_refine_ls_shift/su_max 0.004
_refine_ls_shift/su_mean 0.000
_refine_ls_structure_factor_coef Fsqd
_refine_ls_weighting_details 'calc w=1/[\s^2^(Fo^2^)+(0.0495P)^2^+0.0000P] where P=(Fo^2^+2Fc^2^)/3'
_refine_ls_weighting_scheme calc
_refine_ls_wR_factor_gt 0.1185
_refine_ls_wR_factor_ref 0.1336
_reflns_number_gt 7618
_reflns_number_total 10820
_reflns_threshold_expression >2sigma(I)
_cod_data_source_file ja908489p_si_002.cif
_cod_data_source_block 8Y
_cod_database_code 4101654

loop_
_symmetry_equiv_pos_as_xyz
'x, y, z'
'-x, -y, z'
'x+1/4, -y+1/4, z+1/4'
'-x+1/4, y+1/4, z+1/4'
'x, y+1/2, z+1/2'
'-x, -y+1/2, z+1/2'
'x+1/4, -y+3/4, z+3/4'
'-x+1/4, y+3/4, z+3/4'
'x+1/2, y, z+1/2'
'-x+1/2, -y, z+1/2'
'x+3/4, -y+1/4, z+3/4'
'-x+3/4, y+1/4, z+3/4'
'x+1/2, y+1/2, z'
'-x+1/2, -y+1/2, z'
'x+3/4, -y+3/4, z+1/4'
'-x+3/4, y+3/4, z+1/4'

loop_
_atom_site_label
_atom_site_type_symbol
_atom_site_fract_x
_atom_site_fract_y
_atom_site_fract_z
_atom_site_U_iso_or_equiv
_atom_site_adp_type
_atom_site_occupancy
_atom_site_symmetry_multiplicity
_atom_site_calc_flag
_atom_site_refinement_flags
_atom_site_disorder_assembly
_atom_site_disorder_group
Y1 Y 0.903527(13) 0.126699(11) 0.11887(5) 0.02961(14) Uani 1 1 d . . .
Fe1 Fe 0.970547(17) 0.165433(15) 0.14431(6) 0.02532(18) Uani 1 1 d . . .
Si1 Si 0.86833(4) 0.17907(3) -0.07312(15) 0.0335(4) Uani 1 1 d . . .
Si2 Si 0.93385(4) 0.08619(3) 0.37520(16) 0.0374(4) Uani 1 1 d . . .
N1 N 0.91836(11) 0.10298(9) -0.0646(4) 0.0321(11) Uani 1 1 d . . .
H1N1 H 0.9165 0.1149 -0.1425 0.050 Uiso 1 1 d . . .
N2 N 0.88769(11) 0.09244(10) -0.0075(4) 0.0324(11) Uani 1 1 d . . .
N3 N 0.85082(11) 0.12832(10) 0.2366(4) 0.0320(11) Uani 1 1 d . . .
N4 N 0.89587(10) 0.16888(9) 0.0348(4) 0.0268(10) Uani 1 1 d . . .
N5 N 0.93719(11) 0.11019(10) 0.2623(4) 0.0309(11) Uani 1 1 d . . .
C1 C 0.94480(14) 0.08270(13) -0.0913(5) 0.0356(14) Uani 1 1 d . . .
C2 C 0.94667(17) 0.05708(15) -0.0342(6) 0.0501(18) Uani 1 1 d . . .
H2 H 0.9297 0.0518 0.0206 0.060 Uiso 1 1 calc R . .
C3 C 0.97338(18) 0.03911(16) -0.0570(7) 0.0569(19) Uani 1 1 d . . .
H3 H 0.9750 0.0217 -0.0155 0.068 Uiso 1 1 calc R . .
C4 C 0.99757(16) 0.04588(16) -0.1383(6) 0.0529(18) Uani 1 1 d . . .
H4 H 1.0157 0.0333 -0.1550 0.063 Uiso 1 1 calc R . .
C5 C 0.99493(17) 0.07128(15) -0.1946(6) 0.0488(17) Uani 1 1 d . . .
H5 H 1.0117 0.0764 -0.2505 0.059 Uiso 1 1 calc R . .
C6 C 0.96872(16) 0.08965(14) -0.1729(6) 0.0458(16) Uani 1 1 d . . .
H6 H 0.9673 0.1071 -0.2144 0.055 Uiso 1 1 calc R . .
C7 C 0.86782(14) 0.07501(11) -0.0780(5) 0.0315(13) Uani 1 1 d . . .
C8 C 0.84315(14) 0.05778(13) -0.0217(7) 0.0409(16) Uani 1 1 d . . .
H8 H 0.8412 0.0580 0.0618 0.049 Uiso 1 1 calc R . .
C9 C 0.82209(15) 0.04079(13) -0.0865(7) 0.0477(18) Uani 1 1 d . . .
H9 H 0.8059 0.0293 -0.0470 0.057 Uiso 1 1 calc R . .
C10 C 0.82389(16) 0.03999(15) -0.2066(7) 0.052(2) Uani 1 1 d . . .
H10 H 0.8090 0.0283 -0.2504 0.063 Uiso 1 1 calc R . .
C11 C 0.84772(17) 0.05645(15) -0.2639(7) 0.0513(18) Uani 1 1 d . . .
H11 H 0.8489 0.0564 -0.3475 0.062 Uiso 1 1 calc R . .
C12 C 0.87021(16) 0.07323(13) -0.1984(6) 0.0431(16) Uani 1 1 d . . .
H12 H 0.8874 0.0835 -0.2383 0.052 Uiso 1 1 calc R . .
C13 C 0.82475(14) 0.11033(12) 0.2054(5) 0.0328(13) Uani 1 1 d . . .
H13 H 0.8237 0.1032 0.1272 0.039 Uiso 1 1 calc R . .
C14 C 0.80050(14) 0.10260(12) 0.2851(5) 0.0331(13) Uani 1 1 d . . .
H14 H 0.7822 0.0911 0.2602 0.040 Uiso 1 1 calc R . .
C15 C 0.80220(13) 0.11125(11) 0.4012(5) 0.0312(13) Uani 1 1 d . . .
C16 C 0.77934(15) 0.10256(11) 0.4907(6) 0.0338(13) Uani 1 1 d . . .
H16 H 0.7609 0.0906 0.4705 0.041 Uiso 1 1 calc R . .
C17 C 0.78307(16) 0.11082(13) 0.6034(6) 0.0441(16) Uani 1 1 d . . .
H17 H 0.7677 0.1042 0.6616 0.053 Uiso 1 1 calc R . .
C18 C 0.80964(15) 0.12925(14) 0.6360(6) 0.0465(16) Uani 1 1 d . . .
H18 H 0.8124 0.1349 0.7157 0.056 Uiso 1 1 calc R . .
C19 C 0.83156(16) 0.13887(13) 0.5496(5) 0.0395(15) Uani 1 1 d . . .
H19 H 0.8488 0.1519 0.5704 0.047 Uiso 1 1 calc R . .
C20 C 0.82894(14) 0.12993(12) 0.4335(5) 0.0339(14) Uani 1 1 d . . .
C21 C 0.85183(13) 0.13846(11) 0.3421(5) 0.0292(13) Uani 1 1 d . . .
C22 C 0.87785(13) 0.16135(12) 0.3686(6) 0.0373(14) Uani 1 1 d . . .
H22A H 0.8922 0.1550 0.4352 0.045 Uiso 1 1 calc R . .
H22B H 0.8927 0.1637 0.2990 0.045 Uiso 1 1 calc R . .
C23 C 0.86258(14) 0.18981(12) 0.3992(5) 0.0335(14) Uani 1 1 d . . .
C24 C 0.83193(16) 0.19873(13) 0.3506(6) 0.0440(16) Uani 1 1 d . . .
H24 H 0.8203 0.1868 0.2969 0.053 Uiso 1 1 calc R . .
C25 C 0.81838(18) 0.22461(14) 0.3796(7) 0.0542(18) Uani 1 1 d . . .
H25 H 0.7975 0.2305 0.3460 0.065 Uiso 1 1 calc R . .
C26 C 0.8351(2) 0.24198(15) 0.4574(7) 0.062(2) Uani 1 1 d . . .
H26 H 0.8260 0.2600 0.4764 0.075 Uiso 1 1 calc R . .
C27 C 0.8647(2) 0.23329(15) 0.5073(7) 0.063(2) Uani 1 1 d . . .
H27 H 0.8759 0.2450 0.5628 0.076 Uiso 1 1 calc R . .
C28 C 0.87843(17) 0.20734(15) 0.4771(6) 0.0511(18) Uani 1 1 d . . .
H28 H 0.8993 0.2016 0.5113 0.061 Uiso 1 1 calc R . .
C29 C 0.96497(13) 0.12769(11) 0.2472(5) 0.0252(12) Uani 1 1 d . . .
C30 C 0.97470(14) 0.15197(12) 0.3166(5) 0.0317(13) Uani 1 1 d . . .
H30 H 0.9617 0.1598 0.3849 0.038 Uiso 1 1 calc R . .
C31 C 1.00608(14) 0.16257(12) 0.2742(5) 0.0312(13) Uani 1 1 d . . .
H31 H 1.0190 0.1787 0.3087 0.037 Uiso 1 1 calc R . .
C32 C 1.01605(13) 0.14609(11) 0.1739(5) 0.0294(13) Uani 1 1 d . . .
H32 H 1.0372 0.1484 0.1264 0.035 Uiso 1 1 calc R . .
C33 C 0.99017(13) 0.12502(11) 0.1572(5) 0.0299(13) Uani 1 1 d . . .
H33 H 0.9899 0.1106 0.0928 0.036 Uiso 1 1 calc R . .
C34 C 0.92757(13) 0.18072(11) 0.0479(5) 0.0273(12) Uani 1 1 d . . .
C35 C 0.93845(13) 0.19993(10) 0.1374(5) 0.0299(12) Uani 1 1 d . . .
H35 H 0.9242 0.2070 0.2040 0.036 Uiso 1 1 calc R . .
C36 C 0.97284(13) 0.20797(11) 0.1145(6) 0.0348(13) Uani 1 1 d . . .
H36 H 0.9864 0.2220 0.1604 0.042 Uiso 1 1 calc R . .
C37 C 0.98378(15) 0.19295(12) 0.0138(5) 0.0339(14) Uani 1 1 d . . .
H37 H 1.0066 0.1944 -0.0235 0.041 Uiso 1 1 calc R . .
C38 C 0.95692(13) 0.17580(11) -0.0262(5) 0.0277(12) Uani 1 1 d . . .
H38 H 0.9578 0.1628 -0.0956 0.033 Uiso 1 1 calc R . .
C39 C 0.9282(2) 0.10369(15) 0.5227(5) 0.056(2) Uani 1 1 d . . .
H39A H 0.9439 0.1196 0.5297 0.084 Uiso 1 1 calc R . .
H39B H 0.9327 0.0900 0.5855 0.084 Uiso 1 1 calc R . .
H39C H 0.9049 0.1106 0.5299 0.084 Uiso 1 1 calc R . .
C40 C 0.89539(16) 0.06482(14) 0.3434(7) 0.058(2) Uani 1 1 d . . .
H40A H 0.8758 0.0774 0.3365 0.087 Uiso 1 1 calc R . .
H40B H 0.8916 0.0513 0.4077 0.087 Uiso 1 1 calc R . .
H40C H 0.8985 0.0545 0.2693 0.087 Uiso 1 1 calc R . .
C41 C 0.97243(14) 0.06245(12) 0.3885(6) 0.0403(14) Uani 1 1 d . . .
C42 C 0.97972(17) 0.04887(14) 0.2679(6) 0.0483(18) Uani 1 1 d . . .
H42A H 0.9842 0.0637 0.2097 0.072 Uiso 1 1 calc R . .
H42B H 0.9601 0.0377 0.2428 0.072 Uiso 1 1 calc R . .
H42C H 0.9995 0.0365 0.2742 0.072 Uiso 1 1 calc R . .
C43 C 1.00325(15) 0.07974(14) 0.4277(6) 0.0501(18) Uani 1 1 d . . .
H43A H 1.0230 0.0673 0.4334 0.075 Uiso 1 1 calc R . .
H43B H 0.9987 0.0883 0.5048 0.075 Uiso 1 1 calc R . .
H43C H 1.0077 0.0947 0.3699 0.075 Uiso 1 1 calc R . .
C44 C 0.96604(17) 0.03907(14) 0.4818(7) 0.0518(18) Uani 1 1 d . . .
H44A H 0.9478 0.0266 0.4547 0.078 Uiso 1 1 calc R . .
H44B H 0.9596 0.0478 0.5567 0.078 Uiso 1 1 calc R . .
H44C H 0.9867 0.0280 0.4928 0.078 Uiso 1 1 calc R . .
C45 C 0.82918(14) 0.15768(13) -0.0521(6) 0.0393(15) Uani 1 1 d . . .
H45A H 0.8343 0.1377 -0.0652 0.059 Uiso 1 1 calc R . .
H45B H 0.8119 0.1639 -0.1085 0.059 Uiso 1 1 calc R . .
H45C H 0.8207 0.1603 0.0283 0.059 Uiso 1 1 calc R . .
C46 C 0.88602(17) 0.17119(14) -0.2259(5) 0.0436(16) Uani 1 1 d . . .
H46A H 0.9089 0.1790 -0.2325 0.065 Uiso 1 1 calc R . .
H46B H 0.8714 0.1798 -0.2858 0.065 Uiso 1 1 calc R . .
H46C H 0.8868 0.1507 -0.2381 0.065 Uiso 1 1 calc R . .
C47 C 0.85782(15) 0.21831(13) -0.0677(6) 0.0443(16) Uani 1 1 d . . .
C48 C 0.88890(15) 0.23547(13) -0.1059(7) 0.0525(18) Uani 1 1 d . . .
H48A H 0.8844 0.2557 -0.0946 0.079 Uiso 1 1 calc R . .
H48B H 0.8937 0.2318 -0.1893 0.079 Uiso 1 1 calc R . .
H48C H 0.9085 0.2299 -0.0582 0.079 Uiso 1 1 calc R . .
C49 C 0.82859(16) 0.22556(15) -0.1557(7) 0.0554(19) Uani 1 1 d . . .
H49A H 0.8257 0.2461 -0.1595 0.083 Uiso 1 1 calc R . .
H49B H 0.8075 0.2168 -0.1284 0.083 Uiso 1 1 calc R . .
H49C H 0.8343 0.2183 -0.2341 0.083 Uiso 1 1 calc R . .
C50 C 0.84719(17) 0.22652(14) 0.0565(6) 0.0510(17) Uani 1 1 d . . .
H50A H 0.8656 0.2224 0.1115 0.076 Uiso 1 1 calc R . .
H50B H 0.8271 0.2157 0.0791 0.076 Uiso 1 1 calc R . .
H50C H 0.8420 0.2468 0.0589 0.076 Uiso 1 1 calc R . .
C1S C 0.96966(17) 0.27879(11) 0.1337(7) 0.0468(16) Uani 1 1 d . . .
C2S C 1.0031(2) 0.28109(14) 0.1884(7) 0.0635(15) Uani 1 1 d . . .
H2S H 1.0055 0.2834 0.2711 0.076 Uiso 1 1 calc R . .
C3S C 1.0331(2) 0.27974(13) 0.1104(8) 0.0635(15) Uani 1 1 d . . .
H3S H 1.0555 0.2809 0.1404 0.076 Uiso 1 1 calc R . .
C4S C 1.0269(2) 0.27682(17) -0.0026(10) 0.075(3) Uani 1 1 d . . .
H4S H 1.0459 0.2764 -0.0539 0.090 Uiso 1 1 calc R . .
C5S C 0.9966(3) 0.27446(18) -0.0516(10) 0.093(3) Uani 1 1 d . . .
H5S H 0.9944 0.2717 -0.1342 0.112 Uiso 1 1 calc R . .
C6S C 0.9708(2) 0.27600(14) 0.0139(8) 0.061(2) Uani 1 1 d . . .
H6S H 0.9495 0.2751 -0.0251 0.073 Uiso 1 1 calc R . .
C7S C 0.9379(3) 0.2793(2) 0.1956(12) 0.130(5) Uani 1 1 d . . .
H7S1 H 0.9372 0.2959 0.2474 0.196 Uiso 1 1 calc R . .
H7S2 H 0.9357 0.2621 0.2430 0.196 Uiso 1 1 calc R . .
H7S3 H 0.9193 0.2803 0.1387 0.196 Uiso 1 1 calc R . .

loop_
_atom_site_aniso_label
_atom_site_aniso_U_11
_atom_site_aniso_U_22
_atom_site_aniso_U_33
_atom_site_aniso_U_23
_atom_site_aniso_U_13
_atom_site_aniso_U_12
Y1 0.0261(3) 0.0303(3) 0.0325(3) 0.0051(3) -0.0004(2) -0.0007(2)
Fe1 0.0230(4) 0.0234(4) 0.0296(4) 0.0032(3) -0.0020(3) 0.0009(3)
Si1 0.0277(8) 0.0345(9) 0.0384(10) 0.0087(7) -0.0058(7) -0.0021(7)
Si2 0.0345(8) 0.0338(8) 0.0438(10) 0.0150(9) -0.0025(8) -0.0001(7)
N1 0.030(3) 0.030(3) 0.037(3) 0.000(2) 0.004(2) -0.003(2)
N2 0.027(3) 0.029(3) 0.042(3) 0.006(2) -0.004(2) -0.003(2)
N3 0.028(3) 0.036(3) 0.032(3) 0.002(2) 0.002(2) -0.003(2)
N4 0.021(2) 0.028(2) 0.031(3) 0.006(2) 0.001(2) 0.0004(19)
N5 0.024(2) 0.031(3) 0.038(3) 0.005(2) 0.000(2) 0.002(2)
C1 0.037(3) 0.039(3) 0.031(3) -0.008(3) -0.001(3) -0.007(3)
C2 0.043(4) 0.059(5) 0.048(4) 0.015(4) 0.016(3) 0.009(3)
C3 0.058(5) 0.054(4) 0.059(5) 0.006(4) 0.015(4) 0.016(4)
C4 0.041(4) 0.065(5) 0.053(4) -0.011(4) 0.007(3) 0.010(3)
C5 0.047(4) 0.059(5) 0.040(4) 0.001(4) 0.009(3) -0.007(4)
C6 0.048(4) 0.047(4) 0.043(4) 0.007(3) 0.003(3) -0.015(3)
C7 0.030(3) 0.027(3) 0.038(4) 0.003(3) -0.004(3) 0.002(2)
C8 0.028(3) 0.031(3) 0.064(4) -0.006(3) 0.002(3) -0.003(3)
C9 0.031(3) 0.033(3) 0.080(6) -0.020(3) 0.008(3) -0.001(3)
C10 0.028(4) 0.048(4) 0.081(6) -0.027(4) -0.010(4) 0.002(3)
C11 0.055(4) 0.049(4) 0.050(4) -0.007(3) -0.013(4) -0.001(4)
C12 0.038(4) 0.038(4) 0.053(5) -0.003(3) -0.003(3) -0.008(3)
C13 0.038(3) 0.032(3) 0.027(3) 0.000(3) -0.002(3) 0.000(3)
C14 0.028(3) 0.035(3) 0.036(4) 0.002(3) -0.002(3) -0.002(3)
C15 0.031(3) 0.030(3) 0.033(3) -0.002(3) 0.009(3) 0.001(2)
C16 0.032(3) 0.027(3) 0.043(4) -0.006(3) 0.007(3) -0.003(3)
C17 0.052(4) 0.038(3) 0.042(4) 0.008(3) 0.010(3) -0.004(3)
C18 0.046(4) 0.060(4) 0.033(4) -0.004(3) -0.004(3) -0.009(3)
C19 0.047(4) 0.037(3) 0.034(4) 0.003(3) 0.006(3) -0.008(3)
C20 0.031(3) 0.030(3) 0.041(4) 0.007(3) 0.002(3) -0.003(2)
C21 0.029(3) 0.029(3) 0.029(3) 0.007(2) 0.001(2) 0.001(2)
C22 0.028(3) 0.046(3) 0.038(3) 0.003(3) 0.001(3) -0.001(3)
C23 0.037(3) 0.040(3) 0.023(3) 0.006(3) 0.004(3) -0.014(3)
C24 0.044(4) 0.047(4) 0.041(4) -0.001(3) -0.015(3) 0.000(3)
C25 0.059(4) 0.039(4) 0.064(5) 0.006(4) -0.010(4) 0.002(3)
C26 0.088(6) 0.031(4) 0.067(5) 0.000(4) -0.008(5) -0.008(4)
C27 0.085(6) 0.039(4) 0.066(5) -0.003(4) -0.018(5) -0.012(4)
C28 0.046(4) 0.049(4) 0.058(4) 0.005(4) -0.015(3) -0.009(3)
C29 0.027(3) 0.021(3) 0.028(3) 0.009(2) -0.003(2) 0.005(2)
C30 0.033(3) 0.033(3) 0.029(3) 0.007(3) -0.002(2) 0.004(3)
C31 0.028(3) 0.031(3) 0.034(3) 0.005(3) -0.003(2) 0.000(2)
C32 0.025(3) 0.028(3) 0.035(3) 0.005(2) -0.002(2) 0.005(2)
C33 0.027(3) 0.026(3) 0.037(3) 0.000(3) -0.008(2) -0.001(2)
C34 0.027(3) 0.027(3) 0.029(3) 0.012(2) -0.004(2) 0.003(2)
C35 0.034(3) 0.024(3) 0.032(3) 0.005(3) -0.001(3) 0.005(2)
C36 0.031(3) 0.027(3) 0.046(4) 0.006(3) -0.010(3) -0.005(2)
C37 0.032(3) 0.036(3) 0.033(3) 0.015(3) -0.003(3) -0.005(3)
C38 0.026(3) 0.027(3) 0.031(3) 0.006(2) 0.002(2) -0.001(2)
C39 0.090(6) 0.046(4) 0.031(4) 0.012(3) 0.005(4) 0.016(4)
C40 0.037(4) 0.046(4) 0.091(6) 0.033(4) -0.007(4) -0.004(3)
C41 0.040(3) 0.038(3) 0.044(4) 0.009(3) -0.001(3) 0.000(3)
C42 0.047(4) 0.038(4) 0.060(5) 0.006(3) -0.007(3) 0.008(3)
C43 0.032(3) 0.048(4) 0.070(5) 0.021(4) -0.009(3) 0.001(3)
C44 0.048(4) 0.042(4) 0.065(5) 0.015(3) -0.013(4) -0.002(3)
C45 0.030(3) 0.038(4) 0.049(4) 0.009(3) -0.011(3) 0.000(3)
C46 0.043(4) 0.051(4) 0.037(4) 0.005(3) -0.009(3) -0.002(3)
C47 0.035(3) 0.039(4) 0.059(4) 0.014(3) -0.010(3) 0.000(3)
C48 0.044(4) 0.033(3) 0.080(5) 0.014(4) -0.001(4) -0.002(3)
C49 0.046(4) 0.050(4) 0.071(5) 0.020(4) -0.013(4) 0.005(3)
C50 0.058(4) 0.036(4) 0.059(5) -0.003(3) 0.001(4) 0.015(3)
C1S 0.059(4) 0.024(3) 0.057(4) -0.001(3) 0.006(4) 0.010(3)
C2S 0.090(4) 0.033(3) 0.068(4) -0.006(3) -0.013(3) -0.001(3)
C3S 0.090(4) 0.033(3) 0.068(4) -0.006(3) -0.013(3) -0.001(3)
C4S 0.068(6) 0.043(5) 0.114(8) 0.009(5) 0.012(6) 0.012(4)
C5S 0.145(11) 0.043(5) 0.091(8) 0.017(5) -0.001(8) 0.007(6)
C6S 0.089(6) 0.026(4) 0.068(6) 0.007(4) -0.001(5) 0.010(4)
C7S 0.128(9) 0.050(6) 0.213(14) -0.012(7) 0.094(9) 0.003(6)

loop_
_atom_type_symbol
_atom_type_description
_atom_type_scat_dispersion_real
_atom_type_scat_dispersion_imag
_atom_type_scat_source
C C 0.0033 0.0016 'International Tables Vol C Tables 4.2.6.8 and 6.1.1.4'
H H 0.0000 0.0000 'International Tables Vol C Tables 4.2.6.8 and 6.1.1.4'
N N 0.0061 0.0033 'International Tables Vol C Tables 4.2.6.8 and 6.1.1.4'
Si Si 0.0817 0.0704 'International Tables Vol C Tables 4.2.6.8 and 6.1.1.4'
Fe Fe 0.3463 0.8444 'International Tables Vol C Tables 4.2.6.8 and 6.1.1.4'
Y Y -2.7962 3.5667 'International Tables Vol C Tables 4.2.6.8 and 6.1.1.4'

loop_
_geom_angle_atom_site_label_1
_geom_angle_atom_site_label_2
_geom_angle_atom_site_label_3
_geom_angle
_geom_angle_site_symmetry_1
_geom_angle_site_symmetry_3
_geom_angle_publ_flag
N4 Y1 N5 134.58(16) . . ?
N4 Y1 N2 109.47(16) . . ?
N5 Y1 N2 112.11(17) . . ?
N4 Y1 N1 94.54(16) . . ?
N5 Y1 N1 108.47(16) . . ?
N2 Y1 N1 36.08(15) . . ?
N4 Y1 N3 95.08(15) . . ?
N5 Y1 N3 96.83(16) . . ?
N2 Y1 N3 97.56(16) . . ?
N1 Y1 N3 132.65(15) . . ?
N4 Y1 C29 108.75(15) . . ?
N5 Y1 C29 28.81(15) . . ?
N2 Y1 C29 125.27(16) . . ?
N1 Y1 C29 103.91(15) . . ?
N3 Y1 C29 116.36(15) . . ?
N4 Y1 C34 28.47(14) . . ?
N5 Y1 C34 108.66(16) . . ?
N2 Y1 C34 124.03(16) . . ?
N1 Y1 C34 95.26(15) . . ?
N3 Y1 C34 113.97(15) . . ?
C29 Y1 C34 81.02(14) . . ?
N4 Y1 Fe1 69.08(11) . . ?
N5 Y1 Fe1 69.28(12) . . ?
N2 Y1 Fe1 133.80(12) . . ?
N1 Y1 Fe1 98.05(11) . . ?
N3 Y1 Fe1 128.59(11) . . ?
C29 Y1 Fe1 40.73(10) . . ?
C34 Y1 Fe1 40.72(10) . . ?
C37 Fe1 C31 113.0(2) . . ?
C37 Fe1 C36 40.5(2) . . ?
C31 Fe1 C36 98.9(2) . . ?
C37 Fe1 C32 100.3(2) . . ?
C31 Fe1 C32 41.1(2) . . ?
C36 Fe1 C32 115.4(2) . . ?
C37 Fe1 C30 149.8(2) . . ?
C31 Fe1 C30 40.5(2) . . ?
C36 Fe1 C30 117.2(2) . . ?
C32 Fe1 C30 68.7(2) . . ?
C37 Fe1 C38 40.2(2) . . ?
C31 Fe1 C38 150.6(2) . . ?
C36 Fe1 C38 67.8(2) . . ?
C32 Fe1 C38 119.2(2) . . ?
C30 Fe1 C38 168.8(2) . . ?
C37 Fe1 C33 123.0(2) . . ?
C31 Fe1 C33 68.2(2) . . ?
C36 Fe1 C33 154.9(2) . . ?
C32 Fe1 C33 41.0(2) . . ?
C30 Fe1 C33 67.5(2) . . ?
C38 Fe1 C33 112.5(2) . . ?
C37 Fe1 C35 68.1(2) . . ?
C31 Fe1 C35 120.1(2) . . ?
C36 Fe1 C35 40.9(2) . . ?
C32 Fe1 C35 153.9(2) . . ?
C30 Fe1 C35 109.2(2) . . ?
C38 Fe1 C35 67.5(2) . . ?
C33 Fe1 C35 164.1(2) . . ?
C37 Fe1 C29 162.3(2) . . ?
C31 Fe1 C29 67.8(2) . . ?
C36 Fe1 C29 156.2(2) . . ?
C32 Fe1 C29 68.2(2) . . ?
C30 Fe1 C29 40.1(2) . . ?
C38 Fe1 C29 132.9(2) . . ?
C33 Fe1 C29 39.7(2) . . ?
C35 Fe1 C29 127.9(2) . . ?
C37 Fe1 C34 67.6(2) . . ?
C31 Fe1 C34 159.3(2) . . ?
C36 Fe1 C34 67.6(2) . . ?
C32 Fe1 C34 158.5(2) . . ?
C30 Fe1 C34 130.5(2) . . ?
C38 Fe1 C34 40.3(2) . . ?
C33 Fe1 C34 130.1(2) . . ?
C35 Fe1 C34 39.6(2) . . ?
C29 Fe1 C34 118.5(2) . . ?
C37 Fe1 Y1 120.46(16) . . ?
C31 Fe1 Y1 126.22(16) . . ?
C36 Fe1 Y1 125.43(15) . . ?
C32 Fe1 Y1 118.80(15) . . ?
C30 Fe1 Y1 88.56(16) . . ?
C38 Fe1 Y1 80.64(14) . . ?
C33 Fe1 Y1 77.88(14) . . ?
C35 Fe1 Y1 86.62(14) . . ?
C29 Fe1 Y1 59.52(14) . . ?
C34 Fe1 Y1 59.79(14) . . ?
N4 Si1 C45 106.5(2) . . ?
N4 Si1 C47 113.0(3) . . ?
C45 Si1 C47 110.1(3) . . ?
N4 Si1 C46 111.3(2) . . ?
C45 Si1 C46 108.3(3) . . ?
C47 Si1 C46 107.5(3) . . ?
N5 Si2 C40 106.1(3) . . ?
N5 Si2 C39 112.5(3) . . ?
C40 Si2 C39 108.3(4) . . ?
N5 Si2 C41 112.9(2) . . ?
C40 Si2 C41 110.5(3) . . ?
C39 Si2 C41 106.6(3) . . ?
C1 N1 N2 117.7(4) . . ?
C1 N1 Y1 131.0(3) . . ?
N2 N1 Y1 65.1(2) . . ?
C1 N1 H1N1 103.2 . . ?
N2 N1 H1N1 119.9 . . ?
Y1 N1 H1N1 117.0 . . ?
C7 N2 N1 114.5(4) . . ?
C7 N2 Y1 161.6(4) . . ?
N1 N2 Y1 78.8(3) . . ?
C21 N3 C13 119.3(5) . . ?
C21 N3 Y1 119.1(4) . . ?
C13 N3 Y1 118.1(4) . . ?
C34 N4 Si1 122.8(4) . . ?
C34 N4 Y1 101.1(3) . . ?
Si1 N4 Y1 130.2(2) . . ?
C29 N5 Si2 123.2(4) . . ?
C29 N5 Y1 100.0(3) . . ?
Si2 N5 Y1 136.5(2) . . ?
C6 C1 C2 119.6(6) . . ?
C6 C1 N1 118.8(5) . . ?
C2 C1 N1 121.5(5) . . ?
C1 C2 C3 119.7(6) . . ?
C1 C2 H2 120.1 . . ?
C3 C2 H2 120.1 . . ?
C4 C3 C2 121.2(7) . . ?
C4 C3 H3 119.4 . . ?
C2 C3 H3 119.4 . . ?
C5 C4 C3 117.9(6) . . ?
C5 C4 H4 121.0 . . ?
C3 C4 H4 121.0 . . ?
C4 C5 C6 122.0(6) . . ?
C4 C5 H5 119.0 . . ?
C6 C5 H5 119.0 . . ?
C1 C6 C5 119.5(6) . . ?
C1 C6 H6 120.3 . . ?
C5 C6 H6 120.3 . . ?
C12 C7 N2 124.8(6) . . ?
C12 C7 C8 117.3(6) . . ?
N2 C7 C8 117.9(5) . . ?
C9 C8 C7 120.8(7) . . ?
C9 C8 H8 119.6 . . ?
C7 C8 H8 119.6 . . ?
C10 C9 C8 121.3(7) . . ?
C10 C9 H9 119.3 . . ?
C8 C9 H9 119.3 . . ?
C9 C10 C11 119.3(6) . . ?
C9 C10 H10 120.4 . . ?
C11 C10 H10 120.4 . . ?
C10 C11 C12 120.0(7) . . ?
C10 C11 H11 120.0 . . ?
C12 C11 H11 120.0 . . ?
C7 C12 C11 121.2(6) . . ?
C7 C12 H12 119.4 . . ?
C11 C12 H12 119.4 . . ?
C14 C13 N3 121.2(5) . . ?
C14 C13 H13 119.4 . . ?
N3 C13 H13 119.4 . . ?
C13 C14 C15 121.1(5) . . ?
C13 C14 H14 119.4 . . ?
C15 C14 H14 119.4 . . ?
C14 C15 C16 124.4(5) . . ?
C14 C15 C20 117.7(5) . . ?
C16 C15 C20 117.9(5) . . ?
C17 C16 C15 121.7(6) . . ?
C17 C16 H16 119.1 . . ?
C15 C16 H16 119.1 . . ?
C16 C17 C18 120.6(6) . . ?
C16 C17 H17 119.7 . . ?
C18 C17 H17 119.7 . . ?
C19 C18 C17 118.8(6) . . ?
C19 C18 H18 120.6 . . ?
C17 C18 H18 120.6 . . ?
C18 C19 C20 121.7(6) . . ?
C18 C19 H19 119.2 . . ?
C20 C19 H19 119.2 . . ?
C19 C20 C15 119.2(5) . . ?
C19 C20 C21 123.6(5) . . ?
C15 C20 C21 117.2(5) . . ?
N3 C21 C20 123.1(5) . . ?
N3 C21 C22 117.9(5) . . ?
C20 C21 C22 118.9(5) . . ?
C23 C22 C21 114.0(4) . . ?
C23 C22 H22A 108.7 . . ?
C21 C22 H22A 108.7 . . ?
C23 C22 H22B 108.7 . . ?
C21 C22 H22B 108.7 . . ?
H22A C22 H22B 107.6 . . ?
C28 C23 C24 118.1(6) . . ?
C28 C23 C22 120.3(5) . . ?
C24 C23 C22 121.6(5) . . ?
C25 C24 C23 120.8(6) . . ?
C25 C24 H24 119.6 . . ?
C23 C24 H24 119.6 . . ?
C26 C25 C24 119.8(7) . . ?
C26 C25 H25 120.1 . . ?
C24 C25 H25 120.1 . . ?
C27 C26 C25 119.9(7) . . ?
C27 C26 H26 120.0 . . ?
C25 C26 H26 120.0 . . ?
C26 C27 C28 120.0(7) . . ?
C26 C27 H27 120.0 . . ?
C28 C27 H27 120.0 . . ?
C23 C28 C27 121.3(6) . . ?
C23 C28 H28 119.4 . . ?
C27 C28 H28 119.4 . . ?
N5 C29 C33 125.9(5) . . ?
N5 C29 C30 128.2(5) . . ?
C33 C29 C30 105.9(5) . . ?
N5 C29 Fe1 130.2(4) . . ?
C33 C29 Fe1 67.3(3) . . ?
C30 C29 Fe1 66.9(3) . . ?
N5 C29 Y1 51.2(2) . . ?
C33 C29 Y1 103.2(3) . . ?
C30 C29 Y1 121.4(3) . . ?
Fe1 C29 Y1 79.75(15) . . ?
C31 C30 C29 109.2(5) . . ?
C31 C30 Fe1 68.9(3) . . ?
C29 C30 Fe1 73.0(3) . . ?
C31 C30 H30 125.4 . . ?
C29 C30 H30 125.4 . . ?
Fe1 C30 H30 125.4 . . ?
C30 C31 C32 108.5(5) . . ?
C30 C31 Fe1 70.6(3) . . ?
C32 C31 Fe1 69.6(3) . . ?
C30 C31 H31 125.8 . . ?
C32 C31 H31 125.8 . . ?
Fe1 C31 H31 125.8 . . ?
C31 C32 C33 106.5(5) . . ?
C31 C32 Fe1 69.2(3) . . ?
C33 C32 Fe1 70.3(3) . . ?
C31 C32 H32 126.7 . . ?
C33 C32 H32 126.7 . . ?
Fe1 C32 H32 126.7 . . ?
C29 C33 C32 109.9(5) . . ?
C29 C33 Fe1 73.0(3) . . ?
C32 C33 Fe1 68.7(3) . . ?
C29 C33 H33 125.1 . . ?
C32 C33 H33 125.1 . . ?
Fe1 C33 H33 125.1 . . ?
N4 C34 C35 127.5(5) . . ?
N4 C34 C38 126.7(5) . . ?
C35 C34 C38 105.8(4) . . ?
N4 C34 Fe1 129.6(4) . . ?
C35 C34 Fe1 67.3(3) . . ?
C38 C34 Fe1 67.0(3) . . ?
N4 C34 Y1 50.4(2) . . ?
C35 C34 Y1 118.1(3) . . ?
C38 C34 Y1 106.7(3) . . ?
Fe1 C34 Y1 79.49(15) . . ?
C34 C35 C36 109.0(5) . . ?
C34 C35 Fe1 73.1(3) . . ?
C36 C35 Fe1 68.6(3) . . ?
C34 C35 H35 125.5 . . ?
C36 C35 H35 125.5 . . ?
Fe1 C35 H35 125.5 . . ?
C37 C36 C35 107.6(5) . . ?
C37 C36 Fe1 69.6(3) . . ?
C35 C36 Fe1 70.6(3) . . ?
C37 C36 H36 126.2 . . ?
C35 C36 H36 126.2 . . ?
Fe1 C36 H36 126.2 . . ?
C38 C37 C36 108.6(5) . . ?
C38 C37 Fe1 71.0(3) . . ?
C36 C37 Fe1 69.9(3) . . ?
C38 C37 H37 125.7 . . ?
C36 C37 H37 125.7 . . ?
Fe1 C37 H37 125.7 . . ?
C37 C38 C34 108.8(5) . . ?
C37 C38 Fe1 68.8(3) . . ?
C34 C38 Fe1 72.8(3) . . ?
C37 C38 H38 125.6 . . ?
C34 C38 H38 125.6 . . ?
Fe1 C38 H38 125.6 . . ?
Si2 C39 H39A 109.5 . . ?
Si2 C39 H39B 109.5 . . ?
H39A C39 H39B 109.5 . . ?
Si2 C39 H39C 109.5 . . ?
H39A C39 H39C 109.5 . . ?
H39B C39 H39C 109.5 . . ?
Si2 C40 H40A 109.5 . . ?
Si2 C40 H40B 109.5 . . ?
H40A C40 H40B 109.5 . . ?
Si2 C40 H40C 109.5 . . ?
H40A C40 H40C 109.5 . . ?
H40B C40 H40C 109.5 . . ?
C43 C41 C42 109.4(5) . . ?
C43 C41 C44 108.2(5) . . ?
C42 C41 C44 109.9(5) . . ?
C43 C41 Si2 110.2(4) . . ?
C42 C41 Si2 109.0(4) . . ?
C44 C41 Si2 110.2(4) . . ?
C41 C42 H42A 109.5 . . ?
C41 C42 H42B 109.5 . . ?
H42A C42 H42B 109.5 . . ?
C41 C42 H42C 109.5 . . ?
H42A C42 H42C 109.5 . . ?
H42B C42 H42C 109.5 . . ?
C41 C43 H43A 109.5 . . ?
C41 C43 H43B 109.5 . . ?
H43A C43 H43B 109.5 . . ?
C41 C43 H43C 109.5 . . ?
H43A C43 H43C 109.5 . . ?
H43B C43 H43C 109.5 . . ?
C41 C44 H44A 109.5 . . ?
C41 C44 H44B 109.5 . . ?
H44A C44 H44B 109.5 . . ?
C41 C44 H44C 109.5 . . ?
H44A C44 H44C 109.5 . . ?
H44B C44 H44C 109.5 . . ?
Si1 C45 H45A 109.5 . . ?
Si1 C45 H45B 109.5 . . ?
H45A C45 H45B 109.5 . . ?
Si1 C45 H45C 109.5 . . ?
H45A C45 H45C 109.5 . . ?
H45B C45 H45C 109.5 . . ?
Si1 C46 H46A 109.5 . . ?
Si1 C46 H46B 109.5 . . ?
H46A C46 H46B 109.5 . . ?
Si1 C46 H46C 109.5 . . ?
H46A C46 H46C 109.5 . . ?
H46B C46 H46C 109.5 . . ?
C50 C47 C48 110.3(6) . . ?
C50 C47 C49 109.3(5) . . ?
C48 C47 C49 107.2(5) . . ?
C50 C47 Si1 109.8(4) . . ?
C48 C47 Si1 109.4(4) . . ?
C49 C47 Si1 110.8(5) . . ?
C47 C48 H48A 109.5 . . ?
C47 C48 H48B 109.5 . . ?
H48A C48 H48B 109.5 . . ?
C47 C48 H48C 109.5 . . ?
H48A C48 H48C 109.5 . . ?
H48B C48 H48C 109.5 . . ?
C47 C49 H49A 109.5 . . ?
C47 C49 H49B 109.5 . . ?
H49A C49 H49B 109.5 . . ?
C47 C49 H49C 109.5 . . ?
H49A C49 H49C 109.5 . . ?
H49B C49 H49C 109.5 . . ?
C47 C50 H50A 109.5 . . ?
C47 C50 H50B 109.5 . . ?
H50A C50 H50B 109.5 . . ?
C47 C50 H50C 109.5 . . ?
H50A C50 H50C 109.5 . . ?
H50B C50 H50C 109.5 . . ?
C6S C1S C7S 121.0(9) . . ?
C6S C1S C2S 113.6(7) . . ?
C7S C1S C2S 125.4(9) . . ?
C1S C2S C3S 117.9(7) . . ?
C1S C2S H2S 121.1 . . ?
C3S C2S H2S 121.1 . . ?
C4S C3S C2S 115.9(8) . . ?
C4S C3S H3S 122.0 . . ?
C2S C3S H3S 122.0 . . ?
C3S C4S C5S 126.0(10) . . ?
C3S C4S H4S 117.0 . . ?
C5S C4S H4S 117.0 . . ?
C6S C5S C4S 118.6(11) . . ?
C6S C5S H5S 120.7 . . ?
C4S C5S H5S 120.7 . . ?
C5S C6S C1S 128.0(10) . . ?
C5S C6S H6S 116.0 . . ?
C1S C6S H6S 116.0 . . ?
C1S C7S H7S1 109.5 . . ?
C1S C7S H7S2 109.5 . . ?
H7S1 C7S H7S2 109.5 . . ?
C1S C7S H7S3 109.5 . . ?
H7S1 C7S H7S3 109.5 . . ?
H7S2 C7S H7S3 109.5 . . ?

loop_
_geom_bond_atom_site_label_1
_geom_bond_atom_site_label_2
_geom_bond_distance
_geom_bond_site_symmetry_2
_geom_bond_publ_flag
Y1 N4 2.232(4) . ?
Y1 N5 2.243(4) . ?
Y1 N2 2.252(5) . ?
Y1 N1 2.436(5) . ?
Y1 N3 2.476(4) . ?
Y1 C29 2.833(5) . ?
Y1 C34 2.843(5) . ?
Y1 Fe1 3.2344(9) . ?
Fe1 C37 2.040(5) . ?
Fe1 C31 2.041(6) . ?
Fe1 C36 2.042(5) . ?
Fe1 C32 2.046(5) . ?
Fe1 C30 2.063(6) . ?
Fe1 C38 2.067(6) . ?
Fe1 C33 2.068(5) . ?
Fe1 C35 2.069(5) . ?
Fe1 C29 2.145(5) . ?
Fe1 C34 2.146(5) . ?
Si1 N4 1.708(4) . ?
Si1 C45 1.864(6) . ?
Si1 C47 1.903(6) . ?
Si1 C46 1.906(6) . ?
Si2 N5 1.717(5) . ?
Si2 C40 1.861(7) . ?
Si2 C39 1.881(7) . ?
Si2 C41 1.900(6) . ?
N1 C1 1.451(7) . ?
N1 N2 1.462(6) . ?
N1 H1N1 1.0511 . ?
N2 C7 1.392(7) . ?
N3 C21 1.291(7) . ?
N3 C13 1.383(7) . ?
N4 C34 1.381(6) . ?
N5 C29 1.386(7) . ?
C1 C6 1.363(8) . ?
C1 C2 1.376(8) . ?
C2 C3 1.380(9) . ?
C2 H2 0.9500 . ?
C3 C4 1.366(9) . ?
C3 H3 0.9500 . ?
C4 C5 1.365(9) . ?
C4 H4 0.9500 . ?
C5 C6 1.375(9) . ?
C5 H5 0.9500 . ?
C6 H6 0.9500 . ?
C7 C12 1.372(8) . ?
C7 C8 1.423(8) . ?
C8 C9 1.371(8) . ?
C8 H8 0.9500 . ?
C9 C10 1.365(10) . ?
C9 H9 0.9500 . ?
C10 C11 1.384(10) . ?
C10 H10 0.9500 . ?
C11 C12 1.404(9) . ?
C11 H11 0.9500 . ?
C12 H12 0.9500 . ?
C13 C14 1.368(8) . ?
C13 H13 0.9500 . ?
C14 C15 1.381(8) . ?
C14 H14 0.9500 . ?
C15 C16 1.420(8) . ?
C15 C20 1.426(8) . ?
C16 C17 1.344(9) . ?
C16 H16 0.9500 . ?
C17 C18 1.414(8) . ?
C17 H17 0.9500 . ?
C18 C19 1.385(8) . ?
C18 H18 0.9500 . ?
C19 C20 1.388(8) . ?
C19 H19 0.9500 . ?
C20 C21 1.434(8) . ?
C21 C22 1.524(8) . ?
C22 C23 1.516(8) . ?
C22 H22A 0.9900 . ?
C22 H22B 0.9900 . ?
C23 C28 1.365(8) . ?
C23 C24 1.397(8) . ?
C24 C25 1.376(9) . ?
C24 H24 0.9500 . ?
C25 C26 1.375(10) . ?
C25 H25 0.9500 . ?
C26 C27 1.364(10) . ?
C26 H26 0.9500 . ?
C27 C28 1.385(10) . ?
C27 H27 0.9500 . ?
C28 H28 0.9500 . ?
C29 C33 1.432(7) . ?
C29 C30 1.445(8) . ?
C30 C31 1.422(8) . ?
C30 H30 1.0000 . ?
C31 C32 1.435(8) . ?
C31 H31 1.0000 . ?
C32 C33 1.441(7) . ?
C32 H32 1.0000 . ?
C33 H33 1.0000 . ?
C34 C35 1.429(8) . ?
C34 C38 1.452(7) . ?
C35 C36 1.435(7) . ?
C35 H35 1.0000 . ?
C36 C37 1.413(8) . ?
C36 H36 1.0000 . ?
C37 C38 1.411(8) . ?
C37 H37 1.0000 . ?
C38 H38 1.0000 . ?
C39 H39A 0.9800 . ?
C39 H39B 0.9800 . ?
C39 H39C 0.9800 . ?
C40 H40A 0.9800 . ?
C40 H40B 0.9800 . ?
C40 H40C 0.9800 . ?
C41 C43 1.533(8) . ?
C41 C42 1.540(9) . ?
C41 C44 1.551(9) . ?
C42 H42A 0.9800 . ?
C42 H42B 0.9800 . ?
C42 H42C 0.9800 . ?
C43 H43A 0.9800 . ?
C43 H43B 0.9800 . ?
C43 H43C 0.9800 . ?
C44 H44A 0.9800 . ?
C44 H44B 0.9800 . ?
C44 H44C 0.9800 . ?
C45 H45A 0.9800 . ?
C45 H45B 0.9800 . ?
C45 H45C 0.9800 . ?
C46 H46A 0.9800 . ?
C46 H46B 0.9800 . ?
C46 H46C 0.9800 . ?
C47 C50 1.521(9) . ?
C47 C48 1.535(8) . ?
C47 C49 1.565(8) . ?
C48 H48A 0.9800 . ?
C48 H48B 0.9800 . ?
C48 H48C 0.9800 . ?
C49 H49A 0.9800 . ?
C49 H49B 0.9800 . ?
C49 H49C 0.9800 . ?
C50 H50A 0.9800 . ?
C50 H50B 0.9800 . ?
C50 H50C 0.9800 . ?
C1S C6S 1.366(11) . ?
C1S C7S 1.438(11) . ?
C1S C2S 1.464(10) . ?
C2S C3S 1.483(11) . ?
C2S H2S 0.9500 . ?
C3S C4S 1.312(12) . ?
C3S H3S 0.9500 . ?
C4S C5S 1.326(13) . ?
C4S H4S 0.9500 . ?
C5S C6S 1.266(12) . ?
C5S H5S 0.9500 . ?
C6S H6S 0.9500 . ?
C7S H7S1 0.9800 . ?
C7S H7S2 0.9800 . ?
C7S H7S3 0.9800 . ?

loop_
_geom_torsion_atom_site_label_1
_geom_torsion_atom_site_label_2
_geom_torsion_atom_site_label_3
_geom_torsion_atom_site_label_4
_geom_torsion
_geom_torsion_site_symmetry_1
_geom_torsion_site_symmetry_2
_geom_torsion_site_symmetry_3
_geom_torsion_site_symmetry_4
_geom_torsion_publ_flag
N4 Y1 Fe1 C37 -34.3(2) . . . . ?
N5 Y1 Fe1 C37 164.2(2) . . . . ?
N2 Y1 Fe1 C37 63.0(3) . . . . ?
N1 Y1 Fe1 C37 57.5(2) . . . . ?
N3 Y1 Fe1 C37 -113.8(2) . . . . ?
C29 Y1 Fe1 C37 159.5(3) . . . . ?
C34 Y1 Fe1 C37 -31.3(3) . . . . ?
N4 Y1 Fe1 C31 153.2(2) . . . . ?
N5 Y1 Fe1 C31 -8.3(2) . . . . ?
N2 Y1 Fe1 C31 -109.5(3) . . . . ?
N1 Y1 Fe1 C31 -115.0(2) . . . . ?
N3 Y1 Fe1 C31 73.7(2) . . . . ?
C29 Y1 Fe1 C31 -13.0(3) . . . . ?
C34 Y1 Fe1 C31 156.2(3) . . . . ?
N4 Y1 Fe1 C36 14.0(3) . . . . ?
N5 Y1 Fe1 C36 -147.4(3) . . . . ?
N2 Y1 Fe1 C36 111.4(3) . . . . ?
N1 Y1 Fe1 C36 105.8(2) . . . . ?
N3 Y1 Fe1 C36 -65.4(3) . . . . ?
C29 Y1 Fe1 C36 -152.2(3) . . . . ?
C34 Y1 Fe1 C36 17.1(3) . . . . ?
N4 Y1 Fe1 C32 -158.4(2) . . . . ?
N5 Y1 Fe1 C32 40.2(2) . . . . ?
N2 Y1 Fe1 C32 -61.0(2) . . . . ?
N1 Y1 Fe1 C32 -66.6(2) . . . . ?
N3 Y1 Fe1 C32 122.2(2) . . . . ?
C29 Y1 Fe1 C32 35.4(2) . . . . ?
C34 Y1 Fe1 C32 -155.3(3) . . . . ?
N4 Y1 Fe1 C30 137.0(2) . . . . ?
N5 Y1 Fe1 C30 -24.4(2) . . . . ?
N2 Y1 Fe1 C30 -125.6(2) . . . . ?
N1 Y1 Fe1 C30 -131.20(19) . . . . ?
N3 Y1 Fe1 C30 57.6(2) . . . . ?
C29 Y1 Fe1 C30 -29.2(2) . . . . ?
C34 Y1 Fe1 C30 140.1(2) . . . . ?
N4 Y1 Fe1 C38 -40.1(2) . . . . ?
N5 Y1 Fe1 C38 158.5(2) . . . . ?
N2 Y1 Fe1 C38 57.3(2) . . . . ?
N1 Y1 Fe1 C38 51.75(19) . . . . ?
N3 Y1 Fe1 C38 -119.5(2) . . . . ?
C29 Y1 Fe1 C38 153.7(2) . . . . ?
C34 Y1 Fe1 C38 -37.0(2) . . . . ?
N4 Y1 Fe1 C33 -155.70(19) . . . . ?
N5 Y1 Fe1 C33 42.9(2) . . . . ?
N2 Y1 Fe1 C33 -58.3(2) . . . . ?
N1 Y1 Fe1 C33 -63.90(19) . . . . ?
N3 Y1 Fe1 C33 124.9(2) . . . . ?
C29 Y1 Fe1 C33 38.1(2) . . . . ?
C34 Y1 Fe1 C33 -152.6(2) . . . . ?
N4 Y1 Fe1 C35 27.7(2) . . . . ?
N5 Y1 Fe1 C35 -133.7(2) . . . . ?
N2 Y1 Fe1 C35 125.0(2) . . . . ?
N1 Y1 Fe1 C35 119.5(2) . . . . ?
N3 Y1 Fe1 C35 -51.7(2) . . . . ?
C29 Y1 Fe1 C35 -138.5(2) . . . . ?
C34 Y1 Fe1 C35 30.8(2) . . . . ?
N4 Y1 Fe1 C29 166.2(2) . . . . ?
N5 Y1 Fe1 C29 4.8(2) . . . . ?
N2 Y1 Fe1 C29 -96.4(2) . . . . ?
N1 Y1 Fe1 C29 -102.0(2) . . . . ?
N3 Y1 Fe1 C29 86.8(2) . . . . ?
C34 Y1 Fe1 C29 169.3(2) . . . . ?
N4 Y1 Fe1 C34 -3.1(2) . . . . ?
N5 Y1 Fe1 C34 -164.5(2) . . . . ?
N2 Y1 Fe1 C34 94.3(2) . . . . ?
N1 Y1 Fe1 C34 88.7(2) . . . . ?
N3 Y1 Fe1 C34 -82.5(2) . . . . ?
C29 Y1 Fe1 C34 -169.3(2) . . . . ?
N4 Y1 N1 C1 136.7(4) . . . . ?
N5 Y1 N1 C1 -3.5(5) . . . . ?
N2 Y1 N1 C1 -106.0(5) . . . . ?
N3 Y1 N1 C1 -122.1(4) . . . . ?
C29 Y1 N1 C1 26.1(5) . . . . ?
C34 Y1 N1 C1 108.1(4) . . . . ?
Fe1 Y1 N1 C1 67.2(4) . . . . ?
N4 Y1 N1 N2 -117.3(3) . . . . ?
N5 Y1 N1 N2 102.4(3) . . . . ?
N3 Y1 N1 N2 -16.1(3) . . . . ?
C29 Y1 N1 N2 132.1(3) . . . . ?
C34 Y1 N1 N2 -145.9(3) . . . . ?
Fe1 Y1 N1 N2 173.2(2) . . . . ?
C1 N1 N2 C7 -68.3(6) . . . . ?
Y1 N1 N2 C7 166.7(4) . . . . ?
C1 N1 N2 Y1 125.0(4) . . . . ?
N4 Y1 N2 C7 -68.4(12) . . . . ?
N5 Y1 N2 C7 130.3(12) . . . . ?
N1 Y1 N2 C7 -138.4(13) . . . . ?
N3 Y1 N2 C7 29.7(12) . . . . ?
C29 Y1 N2 C7 159.7(12) . . . . ?
C34 Y1 N2 C7 -96.0(12) . . . . ?
Fe1 Y1 N2 C7 -147.7(11) . . . . ?
N4 Y1 N2 N1 70.0(3) . . . . ?
N5 Y1 N2 N1 -91.3(3) . . . . ?
N3 Y1 N2 N1 168.1(3) . . . . ?
C29 Y1 N2 N1 -61.9(3) . . . . ?
C34 Y1 N2 N1 42.4(3) . . . . ?
Fe1 Y1 N2 N1 -9.4(3) . . . . ?
N4 Y1 N3 C21 -91.7(4) . . . . ?
N5 Y1 N3 C21 44.4(4) . . . . ?
N2 Y1 N3 C21 157.9(4) . . . . ?
N1 Y1 N3 C21 167.4(4) . . . . ?
C29 Y1 N3 C21 22.2(4) . . . . ?
C34 Y1 N3 C21 -69.5(4) . . . . ?
Fe1 Y1 N3 C21 -24.5(5) . . . . ?
N4 Y1 N3 C13 109.8(4) . . . . ?
N5 Y1 N3 C13 -114.1(4) . . . . ?
N2 Y1 N3 C13 -0.7(4) . . . . ?
N1 Y1 N3 C13 8.8(5) . . . . ?
C29 Y1 N3 C13 -136.4(4) . . . . ?
C34 Y1 N3 C13 131.9(4) . . . . ?
Fe1 Y1 N3 C13 177.0(3) . . . . ?
C45 Si1 N4 C34 -178.8(4) . . . . ?
C47 Si1 N4 C34 -57.7(5) . . . . ?
C46 Si1 N4 C34 63.3(5) . . . . ?
C45 Si1 N4 Y1 33.5(4) . . . . ?
C47 Si1 N4 Y1 154.6(3) . . . . ?
C46 Si1 N4 Y1 -84.4(4) . . . . ?
N5 Y1 N4 C34 29.0(4) . . . . ?
N2 Y1 N4 C34 -126.4(3) . . . . ?
N1 Y1 N4 C34 -92.7(3) . . . . ?
N3 Y1 N4 C34 133.8(3) . . . . ?
C29 Y1 N4 C34 13.7(4) . . . . ?
Fe1 Y1 N4 C34 4.2(3) . . . . ?
N5 Y1 N4 Si1 -178.3(2) . . . . ?
N2 Y1 N4 Si1 26.4(3) . . . . ?
N1 Y1 N4 Si1 60.1(3) . . . . ?
N3 Y1 N4 Si1 -73.5(3) . . . . ?
C29 Y1 N4 Si1 166.4(3) . . . . ?
C34 Y1 N4 Si1 152.7(5) . . . . ?
Fe1 Y1 N4 Si1 157.0(3) . . . . ?
C40 Si2 N5 C29 -172.0(5) . . . . ?
C39 Si2 N5 C29 69.8(5) . . . . ?
C41 Si2 N5 C29 -50.9(5) . . . . ?
C40 Si2 N5 Y1 15.1(5) . . . . ?
C39 Si2 N5 Y1 -103.1(4) . . . . ?
C41 Si2 N5 Y1 136.3(4) . . . . ?
N4 Y1 N5 C29 -31.2(4) . . . . ?
N2 Y1 N5 C29 123.7(3) . . . . ?
N1 Y1 N5 C29 85.3(3) . . . . ?
N3 Y1 N5 C29 -135.3(3) . . . . ?
C34 Y1 N5 C29 -17.1(4) . . . . ?
Fe1 Y1 N5 C29 -6.5(3) . . . . ?
N4 Y1 N5 Si2 142.8(3) . . . . ?
N2 Y1 N5 Si2 -62.4(4) . . . . ?
N1 Y1 N5 Si2 -100.7(4) . . . . ?
N3 Y1 N5 Si2 38.7(4) . . . . ?
C29 Y1 N5 Si2 174.0(6) . . . . ?
C34 Y1 N5 Si2 156.9(3) . . . . ?
Fe1 Y1 N5 Si2 167.5(4) . . . . ?
N2 N1 C1 C6 161.2(5) . . . . ?
Y1 N1 C1 C6 -118.9(5) . . . . ?
N2 N1 C1 C2 -20.5(8) . . . . ?
Y1 N1 C1 C2 59.5(7) . . . . ?
C6 C1 C2 C3 2.3(10) . . . . ?
N1 C1 C2 C3 -176.1(6) . . . . ?
C1 C2 C3 C4 -2.1(11) . . . . ?
C2 C3 C4 C5 1.4(11) . . . . ?
C3 C4 C5 C6 -0.9(10) . . . . ?
C2 C1 C6 C5 -1.8(9) . . . . ?
N1 C1 C6 C5 176.6(6) . . . . ?
C4 C5 C6 C1 1.1(10) . . . . ?
N1 N2 C7 C12 -17.2(8) . . . . ?
Y1 N2 C7 C12 117.0(12) . . . . ?
N1 N2 C7 C8 162.9(5) . . . . ?
Y1 N2 C7 C8 -62.8(14) . . . . ?
C12 C7 C8 C9 -1.9(9) . . . . ?
N2 C7 C8 C9 178.0(5) . . . . ?
C7 C8 C9 C10 -0.5(10) . . . . ?
C8 C9 C10 C11 0.7(10) . . . . ?
C9 C10 C11 C12 1.5(10) . . . . ?
N2 C7 C12 C11 -175.8(5) . . . . ?
C8 C7 C12 C11 4.0(10) . . . . ?
C10 C11 C12 C7 -3.9(10) . . . . ?
C21 N3 C13 C14 -1.6(8) . . . . ?
Y1 N3 C13 C14 156.9(4) . . . . ?
N3 C13 C14 C15 -3.5(9) . . . . ?
C13 C14 C15 C16 -175.6(5) . . . . ?
C13 C14 C15 C20 3.8(8) . . . . ?
C14 C15 C16 C17 177.3(6) . . . . ?
C20 C15 C16 C17 -2.0(8) . . . . ?
C15 C16 C17 C18 1.8(9) . . . . ?
C16 C17 C18 C19 0.6(9) . . . . ?
C17 C18 C19 C20 -2.8(9) . . . . ?
C18 C19 C20 C15 2.5(9) . . . . ?
C18 C19 C20 C21 -177.5(6) . . . . ?
C14 C15 C20 C19 -179.5(6) . . . . ?
C16 C15 C20 C19 -0.1(8) . . . . ?
C14 C15 C20 C21 0.5(8) . . . . ?
C16 C15 C20 C21 179.9(5) . . . . ?
C13 N3 C21 C20 6.2(8) . . . . ?
Y1 N3 C21 C20 -152.1(4) . . . . ?
C13 N3 C21 C22 -171.5(5) . . . . ?
Y1 N3 C21 C22 30.2(6) . . . . ?
C19 C20 C21 N3 174.3(6) . . . . ?
C15 C20 C21 N3 -5.7(8) . . . . ?
C19 C20 C21 C22 -8.0(8) . . . . ?
C15 C20 C21 C22 172.0(5) . . . . ?
N3 C21 C22 C23 114.9(6) . . . . ?
C20 C21 C22 C23 -62.9(7) . . . . ?
C21 C22 C23 C28 147.4(6) . . . . ?
C21 C22 C23 C24 -31.7(8) . . . . ?
C28 C23 C24 C25 0.7(9) . . . . ?
C22 C23 C24 C25 179.9(6) . . . . ?
C23 C24 C25 C26 0.0(10) . . . . ?
C24 C25 C26 C27 -1.2(11) . . . . ?
C25 C26 C27 C28 1.8(12) . . . . ?
C24 C23 C28 C27 -0.2(10) . . . . ?
C22 C23 C28 C27 -179.3(6) . . . . ?
C26 C27 C28 C23 -1.1(11) . . . . ?
Si2 N5 C29 C33 107.7(5) . . . . ?
Y1 N5 C29 C33 -77.3(5) . . . . ?
Si2 N5 C29 C30 -72.4(7) . . . . ?
Y1 N5 C29 C30 102.7(5) . . . . ?
Si2 N5 C29 Fe1 -163.0(3) . . . . ?
Y1 N5 C29 Fe1 12.0(5) . . . . ?
Si2 N5 C29 Y1 -175.0(5) . . . . ?
C37 Fe1 C29 N5 -104.7(8) . . . . ?
C31 Fe1 C29 N5 159.2(6) . . . . ?
C36 Fe1 C29 N5 99.9(7) . . . . ?
C32 Fe1 C29 N5 -156.3(6) . . . . ?
C30 Fe1 C29 N5 121.3(6) . . . . ?
C38 Fe1 C29 N5 -46.0(6) . . . . ?
C33 Fe1 C29 N5 -118.6(6) . . . . ?
C35 Fe1 C29 N5 47.5(6) . . . . ?
C34 Fe1 C29 N5 1.0(6) . . . . ?
Y1 Fe1 C29 N5 -9.5(4) . . . . ?
C37 Fe1 C29 C33 13.9(8) . . . . ?
C31 Fe1 C29 C33 -82.2(3) . . . . ?
C36 Fe1 C29 C33 -141.5(5) . . . . ?
C32 Fe1 C29 C33 -37.7(3) . . . . ?
C30 Fe1 C29 C33 -120.1(4) . . . . ?
C38 Fe1 C29 C33 72.6(4) . . . . ?
C35 Fe1 C29 C33 166.1(3) . . . . ?
C34 Fe1 C29 C33 119.7(3) . . . . ?
Y1 Fe1 C29 C33 109.1(3) . . . . ?
C37 Fe1 C29 C30 134.0(7) . . . . ?
C31 Fe1 C29 C30 37.9(3) . . . . ?
C36 Fe1 C29 C30 -21.4(6) . . . . ?
C32 Fe1 C29 C30 82.4(3) . . . . ?
C38 Fe1 C29 C30 -167.3(3) . . . . ?
C33 Fe1 C29 C30 120.1(4) . . . . ?
C35 Fe1 C29 C30 -73.8(4) . . . . ?
C34 Fe1 C29 C30 -120.3(3) . . . . ?
Y1 Fe1 C29 C30 -130.8(3) . . . . ?
C37 Fe1 C29 Y1 -95.2(7) . . . . ?
C31 Fe1 C29 Y1 168.7(2) . . . . ?
C36 Fe1 C29 Y1 109.4(5) . . . . ?
C32 Fe1 C29 Y1 -146.8(2) . . . . ?
C30 Fe1 C29 Y1 130.8(3) . . . . ?
C38 Fe1 C29 Y1 -36.5(3) . . . . ?
C33 Fe1 C29 Y1 -109.1(3) . . . . ?
C35 Fe1 C29 Y1 57.0(3) . . . . ?
C34 Fe1 C29 Y1 10.5(2) . . . . ?
N4 Y1 C29 N5 157.1(3) . . . . ?
N2 Y1 C29 N5 -70.8(4) . . . . ?
N1 Y1 C29 N5 -103.1(3) . . . . ?
N3 Y1 C29 N5 51.3(4) . . . . ?
C34 Y1 C29 N5 163.6(4) . . . . ?
Fe1 Y1 C29 N5 170.7(4) . . . . ?
N4 Y1 C29 C33 -77.1(3) . . . . ?
N5 Y1 C29 C33 125.8(5) . . . . ?
N2 Y1 C29 C33 55.0(4) . . . . ?
N1 Y1 C29 C33 22.6(3) . . . . ?
N3 Y1 C29 C33 177.0(3) . . . . ?
C34 Y1 C29 C33 -70.6(3) . . . . ?
Fe1 Y1 C29 C33 -63.5(3) . . . . ?
N4 Y1 C29 C30 41.1(4) . . . . ?
N5 Y1 C29 C30 -116.0(6) . . . . ?
N2 Y1 C29 C30 173.2(4) . . . . ?
N1 Y1 C29 C30 140.9(4) . . . . ?
N3 Y1 C29 C30 -64.8(4) . . . . ?
C34 Y1 C29 C30 47.6(4) . . . . ?
Fe1 Y1 C29 C30 54.7(4) . . . . ?
N4 Y1 C29 Fe1 -13.6(2) . . . . ?
N5 Y1 C29 Fe1 -170.7(4) . . . . ?
N2 Y1 C29 Fe1 118.55(18) . . . . ?
N1 Y1 C29 Fe1 86.18(17) . . . . ?
N3 Y1 C29 Fe1 -119.43(16) . . . . ?
C34 Y1 C29 Fe1 -7.05(16) . . . . ?
N5 C29 C30 C31 176.4(5) . . . . ?
C33 C29 C30 C31 -3.6(6) . . . . ?
Fe1 C29 C30 C31 -59.7(4) . . . . ?
Y1 C29 C30 C31 -120.5(4) . . . . ?
N5 C29 C30 Fe1 -123.9(5) . . . . ?
C33 C29 C30 Fe1 56.1(3) . . . . ?
Y1 C29 C30 Fe1 -60.8(3) . . . . ?
C37 Fe1 C30 C31 -35.2(6) . . . . ?
C36 Fe1 C30 C31 -70.5(4) . . . . ?
C32 Fe1 C30 C31 38.0(3) . . . . ?
C38 Fe1 C30 C31 175.0(11) . . . . ?
C33 Fe1 C30 C31 82.3(3) . . . . ?
C35 Fe1 C30 C31 -114.3(3) . . . . ?
C29 Fe1 C30 C31 119.1(5) . . . . ?
C34 Fe1 C30 C31 -153.3(3) . . . . ?
Y1 Fe1 C30 C31 159.8(3) . . . . ?
C37 Fe1 C30 C29 -154.2(4) . . . . ?
C31 Fe1 C30 C29 -119.1(5) . . . . ?
C36 Fe1 C30 C29 170.5(3) . . . . ?
C32 Fe1 C30 C29 -81.1(3) . . . . ?
C38 Fe1 C30 C29 55.9(13) . . . . ?
C33 Fe1 C30 C29 -36.7(3) . . . . ?
C35 Fe1 C30 C29 126.7(3) . . . . ?
C34 Fe1 C30 C29 87.6(4) . . . . ?
Y1 Fe1 C30 C29 40.7(3) . . . . ?
C29 C30 C31 C32 2.7(6) . . . . ?
Fe1 C30 C31 C32 -59.6(4) . . . . ?
C29 C30 C31 Fe1 62.2(4) . . . . ?
C37 Fe1 C31 C30 161.7(3) . . . . ?
C36 Fe1 C31 C30 122.0(3) . . . . ?
C32 Fe1 C31 C30 -119.3(5) . . . . ?
C38 Fe1 C31 C30 -178.0(4) . . . . ?
C33 Fe1 C31 C30 -80.4(3) . . . . ?
C35 Fe1 C31 C30 84.6(4) . . . . ?
C29 Fe1 C31 C30 -37.5(3) . . . . ?
C34 Fe1 C31 C30 74.7(7) . . . . ?
Y1 Fe1 C31 C30 -25.3(4) . . . . ?
C37 Fe1 C31 C32 -79.0(4) . . . . ?
C36 Fe1 C31 C32 -118.7(3) . . . . ?
C30 Fe1 C31 C32 119.3(5) . . . . ?
C38 Fe1 C31 C32 -58.7(6) . . . . ?
C33 Fe1 C31 C32 38.9(3) . . . . ?
C35 Fe1 C31 C32 -156.1(3) . . . . ?
C29 Fe1 C31 C32 81.8(3) . . . . ?
C34 Fe1 C31 C32 -166.1(5) . . . . ?
Y1 Fe1 C31 C32 93.9(3) . . . . ?
C30 C31 C32 C33 -0.7(6) . . . . ?
Fe1 C31 C32 C33 -60.8(3) . . . . ?
C30 C31 C32 Fe1 60.1(4) . . . . ?
C37 Fe1 C32 C31 113.2(3) . . . . ?
C36 Fe1 C32 C31 73.5(4) . . . . ?
C30 Fe1 C32 C31 -37.5(3) . . . . ?
C38 Fe1 C32 C31 151.2(3) . . . . ?
C33 Fe1 C32 C31 -117.3(5) . . . . ?
C35 Fe1 C32 C31 52.8(6) . . . . ?
C29 Fe1 C32 C31 -80.8(3) . . . . ?
C34 Fe1 C32 C31 166.6(5) . . . . ?
Y1 Fe1 C32 C31 -113.3(3) . . . . ?
C37 Fe1 C32 C33 -129.5(3) . . . . ?
C31 Fe1 C32 C33 117.3(5) . . . . ?
C36 Fe1 C32 C33 -169.2(3) . . . . ?
C30 Fe1 C32 C33 79.8(3) . . . . ?
C38 Fe1 C32 C33 -91.5(4) . . . . ?
C35 Fe1 C32 C33 170.1(5) . . . . ?
C29 Fe1 C32 C33 36.5(3) . . . . ?
C34 Fe1 C32 C33 -76.1(6) . . . . ?
Y1 Fe1 C32 C33 4.0(4) . . . . ?
N5 C29 C33 C32 -176.8(5) . . . . ?
C30 C29 C33 C32 3.2(6) . . . . ?
Fe1 C29 C33 C32 59.0(4) . . . . ?
Y1 C29 C33 C32 131.8(4) . . . . ?
N5 C29 C33 Fe1 124.1(5) . . . . ?
C30 C29 C33 Fe1 -55.8(3) . . . . ?
Y1 C29 C33 Fe1 72.75(18) . . . . ?
C31 C32 C33 C29 -1.6(6) . . . . ?
Fe1 C32 C33 C29 -61.7(4) . . . . ?
C31 C32 C33 Fe1 60.1(3) . . . . ?
C37 Fe1 C33 C29 -175.0(3) . . . . ?
C31 Fe1 C33 C29 81.0(3) . . . . ?
C36 Fe1 C33 C29 143.6(5) . . . . ?
C32 Fe1 C33 C29 120.0(5) . . . . ?
C30 Fe1 C33 C29 37.1(3) . . . . ?
C38 Fe1 C33 C29 -130.8(3) . . . . ?
C35 Fe1 C33 C29 -43.9(9) . . . . ?
C34 Fe1 C33 C29 -87.7(4) . . . . ?
Y1 Fe1 C33 C29 -56.4(3) . . . . ?
C37 Fe1 C33 C32 65.0(4) . . . . ?
C31 Fe1 C33 C32 -39.0(3) . . . . ?
C36 Fe1 C33 C32 23.6(7) . . . . ?
C30 Fe1 C33 C32 -82.9(3) . . . . ?
C38 Fe1 C33 C32 109.2(3) . . . . ?
C35 Fe1 C33 C32 -163.9(8) . . . . ?
C29 Fe1 C33 C32 -120.0(5) . . . . ?
C34 Fe1 C33 C32 152.2(3) . . . . ?
Y1 Fe1 C33 C32 -176.4(3) . . . . ?
Si1 N4 C34 C35 106.7(5) . . . . ?
Y1 N4 C34 C35 -97.9(5) . . . . ?
Si1 N4 C34 C38 -74.1(6) . . . . ?
Y1 N4 C34 C38 81.3(5) . . . . ?
Si1 N4 C34 Fe1 -163.1(3) . . . . ?
Y1 N4 C34 Fe1 -7.7(5) . . . . ?
Si1 N4 C34 Y1 -155.4(5) . . . . ?
C37 Fe1 C34 N4 157.1(6) . . . . ?
C31 Fe1 C34 N4 -107.1(7) . . . . ?
C36 Fe1 C34 N4 -158.9(6) . . . . ?
C32 Fe1 C34 N4 98.5(7) . . . . ?
C30 Fe1 C34 N4 -51.5(6) . . . . ?
C38 Fe1 C34 N4 119.4(6) . . . . ?
C33 Fe1 C34 N4 42.1(6) . . . . ?
C35 Fe1 C34 N4 -120.6(6) . . . . ?
C29 Fe1 C34 N4 -4.4(6) . . . . ?
Y1 Fe1 C34 N4 6.1(4) . . . . ?
C37 Fe1 C34 C35 -82.3(3) . . . . ?
C31 Fe1 C34 C35 13.5(7) . . . . ?
C36 Fe1 C34 C35 -38.3(3) . . . . ?
C32 Fe1 C34 C35 -140.9(5) . . . . ?
C30 Fe1 C34 C35 69.1(4) . . . . ?
C38 Fe1 C34 C35 -120.0(4) . . . . ?
C33 Fe1 C34 C35 162.7(3) . . . . ?
C29 Fe1 C34 C35 116.2(3) . . . . ?
Y1 Fe1 C34 C35 126.7(3) . . . . ?
C37 Fe1 C34 C38 37.7(3) . . . . ?
C31 Fe1 C34 C38 133.5(6) . . . . ?
C36 Fe1 C34 C38 81.7(3) . . . . ?
C32 Fe1 C34 C38 -20.9(7) . . . . ?
C30 Fe1 C34 C38 -170.9(3) . . . . ?
C33 Fe1 C34 C38 -77.3(4) . . . . ?
C35 Fe1 C34 C38 120.0(4) . . . . ?
C29 Fe1 C34 C38 -123.9(3) . . . . ?
Y1 Fe1 C34 C38 -113.3(3) . . . . ?
C37 Fe1 C34 Y1 151.1(2) . . . . ?
C31 Fe1 C34 Y1 -113.2(6) . . . . ?
C36 Fe1 C34 Y1 -165.0(2) . . . . ?
C32 Fe1 C34 Y1 92.4(5) . . . . ?
C30 Fe1 C34 Y1 -57.6(3) . . . . ?
C38 Fe1 C34 Y1 113.3(3) . . . . ?
C33 Fe1 C34 Y1 36.0(3) . . . . ?
C35 Fe1 C34 Y1 -126.7(3) . . . . ?
C29 Fe1 C34 Y1 -10.5(2) . . . . ?
N5 Y1 C34 N4 -158.6(3) . . . . ?
N2 Y1 C34 N4 66.3(4) . . . . ?
N1 Y1 C34 N4 89.8(3) . . . . ?
N3 Y1 C34 N4 -51.9(4) . . . . ?
C29 Y1 C34 N4 -166.9(3) . . . . ?
Fe1 Y1 C34 N4 -173.9(4) . . . . ?
N4 Y1 C34 C35 116.9(5) . . . . ?
N5 Y1 C34 C35 -41.7(4) . . . . ?
N2 Y1 C34 C35 -176.7(3) . . . . ?
N1 Y1 C34 C35 -153.3(4) . . . . ?
N3 Y1 C34 C35 65.0(4) . . . . ?
C29 Y1 C34 C35 -50.0(4) . . . . ?
Fe1 Y1 C34 C35 -57.0(3) . . . . ?
N4 Y1 C34 C38 -124.2(5) . . . . ?
N5 Y1 C34 C38 77.2(4) . . . . ?
N2 Y1 C34 C38 -57.8(4) . . . . ?
N1 Y1 C34 C38 -34.4(4) . . . . ?
N3 Y1 C34 C38 -176.1(3) . . . . ?
C29 Y1 C34 C38 68.9(3) . . . . ?
Fe1 Y1 C34 C38 61.9(3) . . . . ?
N4 Y1 C34 Fe1 173.9(4) . . . . ?
N5 Y1 C34 Fe1 15.3(2) . . . . ?
N2 Y1 C34 Fe1 -119.72(18) . . . . ?
N1 Y1 C34 Fe1 -96.23(17) . . . . ?
N3 Y1 C34 Fe1 121.99(16) . . . . ?
C29 Y1 C34 Fe1 7.05(16) . . . . ?
N4 C34 C35 C36 -177.2(5) . . . . ?
C38 C34 C35 C36 3.5(6) . . . . ?
Fe1 C34 C35 C36 59.5(3) . . . . ?
Y1 C34 C35 C36 122.9(4) . . . . ?
N4 C34 C35 Fe1 123.3(5) . . . . ?
C38 C34 C35 Fe1 -56.0(3) . . . . ?
Y1 C34 C35 Fe1 63.4(3) . . . . ?
C37 Fe1 C35 C34 80.9(3) . . . . ?
C31 Fe1 C35 C34 -174.5(3) . . . . ?
C36 Fe1 C35 C34 118.9(5) . . . . ?
C32 Fe1 C35 C34 148.2(5) . . . . ?
C30 Fe1 C35 C34 -131.3(3) . . . . ?
C38 Fe1 C35 C34 37.3(3) . . . . ?
C33 Fe1 C35 C34 -56.2(9) . . . . ?
C29 Fe1 C35 C34 -90.3(4) . . . . ?
Y1 Fe1 C35 C34 -44.0(3) . . . . ?
C37 Fe1 C35 C36 -38.1(3) . . . . ?
C31 Fe1 C35 C36 66.5(4) . . . . ?
C32 Fe1 C35 C36 29.3(7) . . . . ?
C30 Fe1 C35 C36 109.8(4) . . . . ?
C38 Fe1 C35 C36 -81.6(4) . . . . ?
C33 Fe1 C35 C36 -175.1(8) . . . . ?
C29 Fe1 C35 C36 150.7(3) . . . . ?
C34 Fe1 C35 C36 -118.9(5) . . . . ?
Y1 Fe1 C35 C36 -162.9(3) . . . . ?
C34 C35 C36 C37 -2.3(6) . . . . ?
Fe1 C35 C36 C37 60.0(4) . . . . ?
C34 C35 C36 Fe1 -62.3(4) . . . . ?
C31 Fe1 C36 C37 115.1(3) . . . . ?
C32 Fe1 C36 C37 75.5(4) . . . . ?
C30 Fe1 C36 C37 153.5(3) . . . . ?
C38 Fe1 C36 C37 -37.5(3) . . . . ?
C33 Fe1 C36 C37 58.6(7) . . . . ?
C35 Fe1 C36 C37 -118.3(5) . . . . ?
C29 Fe1 C36 C37 168.8(5) . . . . ?
C34 Fe1 C36 C37 -81.2(3) . . . . ?
Y1 Fe1 C36 C37 -97.2(3) . . . . ?
C37 Fe1 C36 C35 118.3(5) . . . . ?
C31 Fe1 C36 C35 -126.6(4) . . . . ?
C32 Fe1 C36 C35 -166.2(3) . . . . ?
C30 Fe1 C36 C35 -88.3(4) . . . . ?
C38 Fe1 C36 C35 80.8(4) . . . . ?
C33 Fe1 C36 C35 176.9(5) . . . . ?
C29 Fe1 C36 C35 -72.9(6) . . . . ?
C34 Fe1 C36 C35 37.1(3) . . . . ?
Y1 Fe1 C36 C35 21.1(4) . . . . ?
C35 C36 C37 C38 0.0(6) . . . . ?
Fe1 C36 C37 C38 60.7(4) . . . . ?
C35 C36 C37 Fe1 -60.6(4) . . . . ?
C31 Fe1 C37 C38 164.7(3) . . . . ?
C36 Fe1 C37 C38 -119.1(5) . . . . ?
C32 Fe1 C37 C38 123.7(3) . . . . ?
C30 Fe1 C37 C38 -171.3(4) . . . . ?
C33 Fe1 C37 C38 86.5(4) . . . . ?
C35 Fe1 C37 C38 -80.7(4) . . . . ?
C29 Fe1 C37 C38 75.9(8) . . . . ?
C34 Fe1 C37 C38 -37.8(3) . . . . ?
Y1 Fe1 C37 C38 -8.8(4) . . . . ?
C31 Fe1 C37 C36 -76.3(4) . . . . ?
C32 Fe1 C37 C36 -117.3(3) . . . . ?
C30 Fe1 C37 C36 -52.3(6) . . . . ?
C38 Fe1 C37 C36 119.1(5) . . . . ?
C33 Fe1 C37 C36 -154.4(3) . . . . ?
C35 Fe1 C37 C36 38.4(3) . . . . ?
C29 Fe1 C37 C36 -165.0(6) . . . . ?
C34 Fe1 C37 C36 81.3(3) . . . . ?
Y1 Fe1 C37 C36 110.3(3) . . . . ?
C36 C37 C38 C34 2.2(6) . . . . ?
Fe1 C37 C38 C34 62.1(4) . . . . ?
C36 C37 C38 Fe1 -60.0(4) . . . . ?
N4 C34 C38 C37 177.2(5) . . . . ?
C35 C34 C38 C37 -3.5(6) . . . . ?
Fe1 C34 C38 C37 -59.7(4) . . . . ?
Y1 C34 C38 C37 -130.1(4) . . . . ?
N4 C34 C38 Fe1 -123.1(5) . . . . ?
C35 C34 C38 Fe1 56.2(3) . . . . ?
Y1 C34 C38 Fe1 -70.5(2) . . . . ?
C31 Fe1 C38 C37 -29.7(6) . . . . ?
C36 Fe1 C38 C37 37.8(3) . . . . ?
C32 Fe1 C38 C37 -69.8(4) . . . . ?
C30 Fe1 C38 C37 157.0(11) . . . . ?
C33 Fe1 C38 C37 -115.0(4) . . . . ?
C35 Fe1 C38 C37 82.2(4) . . . . ?
C29 Fe1 C38 C37 -156.3(3) . . . . ?
C34 Fe1 C38 C37 118.8(5) . . . . ?
Y1 Fe1 C38 C37 172.4(3) . . . . ?
C37 Fe1 C38 C34 -118.8(5) . . . . ?
C31 Fe1 C38 C34 -148.5(4) . . . . ?
C36 Fe1 C38 C34 -81.0(3) . . . . ?
C32 Fe1 C38 C34 171.4(3) . . . . ?
C30 Fe1 C38 C34 38.2(13) . . . . ?
C33 Fe1 C38 C34 126.1(3) . . . . ?
C35 Fe1 C38 C34 -36.7(3) . . . . ?
C29 Fe1 C38 C34 84.9(4) . . . . ?
Y1 Fe1 C38 C34 53.5(3) . . . . ?
N5 Si2 C41 C43 67.4(5) . . . . ?
C40 Si2 C41 C43 -174.0(5) . . . . ?
C39 Si2 C41 C43 -56.5(5) . . . . ?
N5 Si2 C41 C42 -52.6(5) . . . . ?
C40 Si2 C41 C42 66.0(5) . . . . ?
C39 Si2 C41 C42 -176.6(4) . . . . ?
N5 Si2 C41 C44 -173.3(4) . . . . ?
C40 Si2 C41 C44 -54.6(5) . . . . ?
C39 Si2 C41 C44 62.8(5) . . . . ?
N4 Si1 C47 C50 -50.7(5) . . . . ?
C45 Si1 C47 C50 68.4(5) . . . . ?
C46 Si1 C47 C50 -173.8(4) . . . . ?
N4 Si1 C47 C48 70.6(5) . . . . ?
C45 Si1 C47 C48 -170.4(5) . . . . ?
C46 Si1 C47 C48 -52.6(5) . . . . ?
N4 Si1 C47 C49 -171.5(4) . . . . ?
C45 Si1 C47 C49 -52.5(5) . . . . ?
C46 Si1 C47 C49 65.3(5) . . . . ?
C6S C1S C2S C3S -0.9(8) . . . . ?
C7S C1S C2S C3S 179.2(7) . . . . ?
C1S C2S C3S C4S 0.6(9) . . . . ?
C2S C3S C4S C5S -1.4(12) . . . . ?
C3S C4S C5S C6S 2.5(14) . . . . ?
C4S C5S C6S C1S -2.9(13) . . . . ?
C7S C1S C6S C5S -177.9(8) . . . . ?
C2S C1S C6S C5S 2.1(11) . . . . ?
